data_7111670
loop_
_publ_author_name
'Li, Haiying'
'Batsanov, Andrei S.'
'Moss, Kathryn C.'
'Vaughan, Helen L.'
'Dias, Fernando B.'
'Kamtekar, Kiran T.'
'Bryce, Martin R.'
'Monkman, Andrew P.'

_publ_section_title
;
 The interplay of conformation and photophysical properties in deep-blue
 fluorescent oligomers
;
_journal_issue 26
_journal_name_full 'Chemical Communications'
_journal_page_first 4812
_journal_page_last 4814
_journal_paper_doi 10.1039/c0cc00211a
_journal_volume 46
_journal_year 2010
_chemical_formula_moiety 'C62 H68 O10 S3,C H4 O'
_chemical_formula_sum 'C63 H72 O11 S3'
_chemical_formula_weight 1101.39
_chemical_melting_point 504.3(7)
_chemical_name_systematic
; 3,7-Bis(2-hexyloxy-S,S-dioxide-dibenzothiophene-3-yl)-2,8-di(cyclohexylmethoxy)
dibenzothiophene-S,S-dioxide
;
_space_group_IT_number 14
_symmetry_cell_setting monoclinic
_symmetry_space_group_name_Hall '-P 2ybc'
_symmetry_space_group_name_H-M 'P 1 21/c 1'
_atom_sites_solution_hydrogens geom
_atom_sites_solution_primary direct
_atom_sites_solution_secondary difmap
_audit_creation_method SHELXL-97
_cell_angle_alpha 90.00
_cell_angle_beta 108.936(3)
_cell_angle_gamma 90.00
_cell_formula_units_Z 4
_cell_length_a 21.067(2)
_cell_length_b 9.5370(10)
_cell_length_c 29.216(3)
_cell_measurement_reflns_used 3115
_cell_measurement_temperature 120(2)
_cell_measurement_theta_max 20.47
_cell_measurement_theta_min 2.26
_cell_volume 5552.3(10)
_computing_cell_refinement 'SAINT version 7.46A (Bruker, 2007)'
_computing_data_collection 'SMART version 5.625 (Bruker, 2001)'
_computing_data_reduction 'SAINT version 7.46A (Bruker, 2007)'
_computing_molecular_graphics 'SHELXTL version 6.14 (Bruker, 2003)'
_computing_publication_material 'SHELXTL version 6.14 (Bruker, 2003)'
_computing_structure_refinement 'SHELXTL version 6.14 (Bruker, 2003)'
_computing_structure_solution 'SHELXTL version 6.14 (Bruker, 2003)'
_diffrn_ambient_temperature 120(2)
_diffrn_detector_area_resol_mean 5.6
_diffrn_measured_fraction_theta_full 0.998
_diffrn_measured_fraction_theta_max 0.998
_diffrn_measurement_device_type 'Bruker SMARt 6K CCD area detector'
_diffrn_measurement_method '\w scans'
_diffrn_radiation_monochromator graphite
_diffrn_radiation_source 'fine-focus sealed tube'
_diffrn_radiation_type MoK\a
_diffrn_radiation_wavelength 0.71073
_diffrn_reflns_av_R_equivalents 0.2217
_diffrn_reflns_av_sigmaI/netI 0.1708
_diffrn_reflns_limit_h_max 25
_diffrn_reflns_limit_h_min -25
_diffrn_reflns_limit_k_max 11
_diffrn_reflns_limit_k_min -11
_diffrn_reflns_limit_l_max 34
_diffrn_reflns_limit_l_min -34
_diffrn_reflns_number 45282
_diffrn_reflns_theta_full 25.00
_diffrn_reflns_theta_max 25.00
_diffrn_reflns_theta_min 1.47
_diffrn_standards_number 0
_exptl_absorpt_coefficient_mu 0.196
_exptl_absorpt_correction_type none
_exptl_crystal_colour colorless
_exptl_crystal_density_diffrn 1.318
_exptl_crystal_density_method 'not measured'
_exptl_crystal_description plate
_exptl_crystal_F_000 2344
_exptl_crystal_size_max 0.30
_exptl_crystal_size_mid 0.27
_exptl_crystal_size_min 0.04
_refine_diff_density_max 0.420
_refine_diff_density_min -0.409
_refine_diff_density_rms 0.066
_refine_ls_extinction_method none
_refine_ls_goodness_of_fit_ref 0.856
_refine_ls_hydrogen_treatment constr
_refine_ls_matrix_type full
_refine_ls_number_parameters 710
_refine_ls_number_reflns 9777
_refine_ls_number_restraints 3
_refine_ls_restrained_S_all 0.856
_refine_ls_R_factor_all 0.1525
_refine_ls_R_factor_gt 0.0613
_refine_ls_shift/su_max 0.003
_refine_ls_shift/su_mean 0.000
_refine_ls_structure_factor_coef Fsqd
_refine_ls_weighting_details 'calc w=1/[\s^2^(Fo^2^)+(0.0513P)^2^+0.0000P] where P=(Fo^2^+2Fc^2^)/3'
_refine_ls_weighting_scheme calc
_refine_ls_wR_factor_gt 0.1267
_refine_ls_wR_factor_ref 0.1589
_reflns_number_gt 4314
_reflns_number_total 9777
_reflns_threshold_expression I>2\s(I)
_cod_data_source_file C0CC00211Asup1.cif
_cod_data_source_block 6
_cod_depositor_comments
;
The following automatic conversions were performed:

'_symmetry_cell_setting' value 'Monoclinic' changed to 'monoclinic'
according to /home/saulius/struct/CIF-dictionaries/cif_core.dic
dictionary named 'cif_core.dic' version 2.4.2 from 2011-04-26.

Automatic conversion script
Id: cif_fix_values 1891 2012-01-12 08:04:46Z andrius 
;
_cod_original_cell_volume 5552.2(10)
_cod_original_sg_symbol_H-M 'P 21/c'
_cod_database_code 7111670

loop_
_symmetry_equiv_pos_as_xyz
'x, y, z'
'-x, y+1/2, -z+1/2'
'-x, -y, -z'
'x, -y-1/2, z-1/2'

loop_
_atom_site_label
_atom_site_type_symbol
_atom_site_fract_x
_atom_site_fract_y
_atom_site_fract_z
_atom_site_U_iso_or_equiv
_atom_site_adp_type
_atom_site_occupancy
_atom_site_symmetry_multiplicity
_atom_site_calc_flag
_atom_site_refinement_flags
_atom_site_disorder_assembly
_atom_site_disorder_group
S1 S -0.06954(6) 0.51511(16) 0.11320(5) 0.0545(4) Uani 1 1 d . . .
S2 S 0.33706(5) 0.81292(14) 0.13132(4) 0.0363(3) Uani 1 1 d . . .
S3 S 0.74410(5) 0.95740(14) 0.28441(4) 0.0407(3) Uani 1 1 d . . .
O1 O -0.09758(16) 0.5937(4) 0.14357(13) 0.0664(11) Uani 1 1 d . . .
O2 O -0.03765(16) 0.3840(4) 0.13173(14) 0.0688(11) Uani 1 1 d . . .
O3 O 0.34765(13) 0.9040(3) 0.09541(10) 0.0428(8) Uani 1 1 d . . .
O4 O 0.34505(12) 0.6653(3) 0.12571(10) 0.0413(8) Uani 1 1 d . . .
O5 O 0.74324(14) 0.9061(3) 0.23782(11) 0.0483(9) Uani 1 1 d . . .
O6 O 0.75912(14) 1.1024(3) 0.29409(12) 0.0525(9) Uani 1 1 d . . .
O7 O 0.08769(13) 0.8629(3) 0.02478(10) 0.0433(8) Uani 1 1 d . . .
O8 O 0.09410(12) 0.9136(3) 0.18079(10) 0.0455(9) Uani 1 1 d . . .
O9 O 0.47379(12) 1.0467(3) 0.32235(10) 0.0392(8) Uani 1 1 d . . .
O10 O 0.51399(12) 0.7381(3) 0.33224(10) 0.0443(8) Uani 1 1 d . A .
C1 C -0.1276(2) 0.4896(5) 0.05531(19) 0.0495(13) Uani 1 1 d . . .
C2 C -0.1889(2) 0.4205(6) 0.0442(2) 0.0642(16) Uani 1 1 d . . .
H2 H -0.2034 0.3793 0.0687 0.077 Uiso 1 1 d R . .
C3 C -0.2277(2) 0.4147(6) -0.0041(3) 0.0696(18) Uani 1 1 d . . .
H3 H -0.2698 0.3681 -0.0127 0.083 Uiso 1 1 d R . .
C4 C -0.2075(2) 0.4739(6) -0.0398(2) 0.0642(16) Uani 1 1 d . . .
H4 H -0.2361 0.4697 -0.0724 0.077 Uiso 1 1 d R . .
C5 C -0.1448(2) 0.5404(5) -0.02837(19) 0.0528(14) Uani 1 1 d . . .
H5 H -0.1296 0.5773 -0.0532 0.063 Uiso 1 1 d R . .
C6 C -0.1055(2) 0.5506(5) 0.02007(18) 0.0468(13) Uani 1 1 d . . .
C7 C -0.03995(19) 0.6255(5) 0.04149(18) 0.0449(13) Uani 1 1 d . . .
C8 C -0.00532(19) 0.7031(5) 0.01724(16) 0.0426(12) Uani 1 1 d . . .
H8 H -0.0204 0.7074 -0.0171 0.051 Uiso 1 1 d R . .
C9 C 0.05313(19) 0.7763(5) 0.04499(16) 0.0405(12) Uani 1 1 d . . .
C10 C 0.07678(19) 0.7651(5) 0.09537(16) 0.0383(11) Uani 1 1 d . . .
C11 C 0.04163(19) 0.6843(5) 0.11857(17) 0.0455(13) Uani 1 1 d . . .
H11 H 0.0573 0.6746 0.1528 0.055 Uiso 1 1 d R . .
C12 C -0.0170(2) 0.6172(5) 0.09082(17) 0.0453(12) Uani 1 1 d . . .
C13 C 0.0644(2) 0.8866(5) -0.02638(15) 0.0457(13) Uani 1 1 d . . .
H131 H 0.0160 0.9096 -0.0377 0.055 Uiso 1 1 d R . .
H132 H 0.0715 0.8019 -0.0437 0.055 Uiso 1 1 d R . .
C14 C 0.1044(2) 1.0066(5) -0.03554(17) 0.0475(13) Uani 1 1 d . . .
H141 H 0.0974 1.0881 -0.0167 0.057 Uiso 1 1 d R . .
H142 H 0.0861 1.0319 -0.0702 0.057 Uiso 1 1 d R . .
C15 C 0.1793(2) 0.9830(6) -0.02301(19) 0.0555(14) Uani 1 1 d . . .
H151 H 0.1876 0.9150 -0.0460 0.067 Uiso 1 1 d R . .
H152 H 0.1972 0.9425 0.0099 0.067 Uiso 1 1 d R . .
C16 C 0.2163(2) 1.1191(6) -0.02487(19) 0.0641(16) Uani 1 1 d . . .
H161 H 0.1987 1.1570 -0.0582 0.077 Uiso 1 1 d R . .
H162 H 0.2055 1.1877 -0.0031 0.077 Uiso 1 1 d R . .
C17 C 0.2906(3) 1.1080(7) -0.0109(2) 0.0730(18) Uani 1 1 d . . .
H171 H 0.3020 1.0531 -0.0360 0.088 Uiso 1 1 d R . .
H172 H 0.3079 1.0561 0.0200 0.088 Uiso 1 1 d R . .
C18 C 0.3249(3) 1.2487(7) -0.0055(2) 0.0813(19) Uani 1 1 d . . .
H181 H 0.3728 1.2348 -0.0006 0.140(16) Uiso 1 1 d R . .
H182 H 0.3196 1.2982 0.0224 0.140(16) Uiso 1 1 d R . .
H183 H 0.3049 1.3047 -0.0348 0.140(16) Uiso 1 1 d R . .
C19 C 0.26069(18) 0.8490(5) 0.14058(15) 0.0337(11) Uani 1 1 d . . .
C20 C 0.19844(18) 0.8088(5) 0.11028(15) 0.0351(11) Uani 1 1 d . . .
H20 H 0.1937 0.7682 0.0796 0.042 Uiso 1 1 d R . .
C21 C 0.14261(19) 0.8282(5) 0.12524(15) 0.0399(12) Uani 1 1 d . . .
C22 C 0.1508(2) 0.8971(5) 0.16922(16) 0.0393(12) Uani 1 1 d . . .
C23 C 0.21456(19) 0.9397(5) 0.19942(15) 0.0378(11) Uani 1 1 d . . .
H23 H 0.2197 0.9858 0.2292 0.045 Uiso 1 1 d R . .
C24 C 0.26976(18) 0.9142(5) 0.18496(15) 0.0332(11) Uani 1 1 d . . .
C25 C 0.34220(18) 0.9311(4) 0.21263(14) 0.0317(10) Uani 1 1 d . . .
C26 C 0.37031(18) 0.9927(4) 0.25801(14) 0.0316(10) Uani 1 1 d . . .
H26 H 0.3430 1.0368 0.2740 0.038 Uiso 1 1 d R . .
C27 C 0.44024(18) 0.9877(5) 0.27911(14) 0.0326(11) Uani 1 1 d . . .
C28 C 0.48085(19) 0.9192(5) 0.25715(14) 0.0357(11) Uani 1 1 d . . .
C29 C 0.45219(19) 0.8633(5) 0.21129(15) 0.0365(11) Uani 1 1 d . . .
H29 H 0.4793 0.8189 0.1952 0.044 Uiso 1 1 d R . .
C30 C 0.38389(18) 0.8737(5) 0.18938(14) 0.0317(11) Uani 1 1 d . . .
C31 C 0.09561(19) 0.9912(5) 0.22309(16) 0.0442(13) Uani 1 1 d . . .
H311 H 0.1155 1.0850 0.2227 0.053 Uiso 1 1 d R . .
H312 H 0.1230 0.9411 0.2526 0.053 Uiso 1 1 d R . .
C32 C 0.0233(2) 1.0052(5) 0.22281(17) 0.0439(12) Uani 1 1 d . . .
H32 H 0.0241 1.0652 0.2511 0.053 Uiso 1 1 d R . .
C33 C -0.01937(19) 1.0806(6) 0.17734(17) 0.0488(13) Uani 1 1 d . . .
H331 H -0.0178 1.0279 0.1485 0.059 Uiso 1 1 d R . .
H332 H -0.0001 1.1747 0.1763 0.059 Uiso 1 1 d R . .
C34 C -0.0932(2) 1.0970(6) 0.1754(2) 0.0588(15) Uani 1 1 d . . .
H341 H -0.0956 1.1589 0.2020 0.071 Uiso 1 1 d R . .
H342 H -0.1193 1.1413 0.1444 0.071 Uiso 1 1 d R . .
C35 C -0.1227(2) 0.9573(6) 0.17959(19) 0.0593(15) Uani 1 1 d . . .
H351 H -0.1696 0.9694 0.1790 0.071 Uiso 1 1 d R . .
H352 H -0.1230 0.8972 0.1519 0.071 Uiso 1 1 d R . .
C36 C -0.0820(2) 0.8887(6) 0.2262(2) 0.0640(16) Uani 1 1 d . . .
H361 H -0.1014 0.7957 0.2288 0.077 Uiso 1 1 d R . .
H362 H -0.0838 0.9466 0.2539 0.077 Uiso 1 1 d R . .
C37 C -0.0087(2) 0.8697(6) 0.22810(19) 0.0580(15) Uani 1 1 d . . .
H371 H 0.0171 0.8263 0.2594 0.070 Uiso 1 1 d R . .
H372 H -0.0071 0.8052 0.2020 0.070 Uiso 1 1 d R . .
C38 C 0.43636(19) 1.1104(5) 0.34982(15) 0.0398(12) Uani 1 1 d . . .
H381 H 0.4078 1.0393 0.3584 0.048 Uiso 1 1 d R . .
H382 H 0.4070 1.1853 0.3307 0.048 Uiso 1 1 d R . .
C39 C 0.48679(19) 1.1719(5) 0.39563(15) 0.0389(11) Uani 1 1 d . . .
H39 H 0.5128 1.2464 0.3854 0.047 Uiso 1 1 d R . .
C40 C 0.5365(2) 1.0626(5) 0.42424(16) 0.0462(13) Uani 1 1 d . . .
H401 H 0.5120 0.9846 0.4333 0.055 Uiso 1 1 d R . .
H402 H 0.5616 1.0238 0.4037 0.055 Uiso 1 1 d R . .
C41 C 0.5857(2) 1.1256(6) 0.46968(16) 0.0538(14) Uani 1 1 d . . .
H41A H 0.6147 1.0503 0.4889 0.065 Uiso 1 1 d R . .
H41B H 0.6149 1.1936 0.4604 0.065 Uiso 1 1 d R . .
C42 C 0.5510(3) 1.1985(6) 0.50036(18) 0.0678(17) Uani 1 1 d . . .
H421 H 0.5272 1.1283 0.5137 0.081 Uiso 1 1 d R . .
H422 H 0.5848 1.2452 0.5279 0.081 Uiso 1 1 d R . .
C43 C 0.5016(2) 1.3065(6) 0.47193(18) 0.0620(15) Uani 1 1 d . . .
H431 H 0.5261 1.3830 0.4620 0.074 Uiso 1 1 d R . .
H432 H 0.4772 1.3475 0.4926 0.074 Uiso 1 1 d R . .
C44 C 0.4508(2) 1.2407(6) 0.42667(17) 0.0521(14) Uani 1 1 d . . .
H441 H 0.4234 1.1700 0.4366 0.063 Uiso 1 1 d R . .
H442 H 0.4203 1.3142 0.4077 0.063 Uiso 1 1 d R . .
C45 C 0.79568(19) 0.8490(5) 0.33081(15) 0.0382(12) Uani 1 1 d . . .
C46 C 0.8649(2) 0.8310(5) 0.34233(16) 0.0475(13) Uani 1 1 d . . .
H46 H 0.8898 0.8813 0.3258 0.057 Uiso 1 1 d R . .
C47 C 0.8958(2) 0.7367(5) 0.37923(16) 0.0479(13) Uani 1 1 d . . .
H47 H 0.9428 0.7213 0.3880 0.057 Uiso 1 1 d R . .
C48 C 0.85908(19) 0.6653(5) 0.40303(16) 0.0446(13) Uani 1 1 d . . .
H48 H 0.8812 0.6012 0.4280 0.053 Uiso 1 1 d R . .
C49 C 0.78951(19) 0.6854(5) 0.39118(15) 0.0408(12) Uani 1 1 d . . .
H49 H 0.7646 0.6363 0.4080 0.049 Uiso 1 1 d R . .
C50 C 0.75836(18) 0.7789(5) 0.35433(15) 0.0361(11) Uani 1 1 d . . .
C51 C 0.68551(18) 0.8110(5) 0.33452(14) 0.0333(11) Uani 1 1 d . . .
C52 C 0.63452(19) 0.7551(5) 0.34899(15) 0.0370(11) Uani 1 1 d . . .
H52 H 0.6442 0.6922 0.3756 0.044 Uiso 1 1 d R . .
C53 C 0.56803(19) 0.7927(5) 0.32322(15) 0.0361(11) Uani 1 1 d . . .
C54 C 0.55347(18) 0.8894(5) 0.28441(14) 0.0338(11) Uani 1 1 d . . .
C55 C 0.60490(19) 0.9453(5) 0.27095(15) 0.0356(11) Uani 1 1 d . . .
H55 H 0.5958 1.0099 0.2449 0.043 Uiso 1 1 d R . .
C56 C 0.67094(18) 0.9058(5) 0.29646(15) 0.0328(11) Uani 1 1 d . . .
C57 C 0.52428(19) 0.6567(5) 0.37470(16) 0.0439(12) Uani 1 1 d D . .
H571 H 0.5418 0.7173 0.4036 0.053 Uiso 1 1 d R A .
H572 H 0.5574 0.5815 0.3765 0.053 Uiso 1 1 d R . .
C58A C 0.4579(2) 0.5884(6) 0.3727(2) 0.0413(14) Uani 0.85 1 d PD A 1
H581 H 0.4455 0.5167 0.3468 0.050 Uiso 0.85 1 d PR A 1
H582 H 0.4646 0.5392 0.4038 0.050 Uiso 0.85 1 d PR A 1
C59A C 0.4011(2) 0.6916(6) 0.3661(2) 0.0398(14) Uani 0.85 1 d PD A 1
H591 H 0.3885 0.7290 0.3327 0.048 Uiso 0.85 1 d PR A 1
H592 H 0.4149 0.7717 0.3887 0.048 Uiso 0.85 1 d PR A 1
C58B C 0.4582(10) 0.664(4) 0.3868(10) 0.033(8) Uiso 0.15 1 d PD A 2
H583 H 0.4631 0.6128 0.4172 0.039 Uiso 0.15 1 d PR A 2
H584 H 0.4471 0.7629 0.3908 0.039 Uiso 0.15 1 d PR A 2
C59B C 0.3970(11) 0.603(4) 0.3484(10) 0.057(10) Uiso 0.15 1 d PD A 2
H593 H 0.4063 0.5037 0.3431 0.068 Uiso 0.15 1 d PR A 2
H594 H 0.3871 0.6569 0.3179 0.068 Uiso 0.15 1 d PR A 2
C60 C 0.3393(2) 0.6176(6) 0.37282(18) 0.0538(14) Uani 1 1 d D . .
H601 H 0.3213 0.5473 0.3469 0.065 Uiso 1 1 d R A .
H602 H 0.3536 0.5671 0.4041 0.065 Uiso 1 1 d R . .
C61 C 0.2835(2) 0.7192(6) 0.37256(19) 0.0634(16) Uani 1 1 d . A .
H611 H 0.2494 0.6688 0.3829 0.076 Uiso 1 1 d R . .
H612 H 0.3025 0.7942 0.3965 0.076 Uiso 1 1 d R . .
C62 C 0.2496(3) 0.7853(6) 0.3245(2) 0.0752(18) Uani 1 1 d . . .
H621 H 0.2116 0.8419 0.3261 0.109(13) Uiso 1 1 d R A .
H622 H 0.2335 0.7119 0.2999 0.109(13) Uiso 1 1 d R . .
H623 H 0.2817 0.8455 0.3158 0.109(13) Uiso 1 1 d R . .
O11 O 0.74134(19) 0.6422(4) 0.19663(13) 0.0625(10) Uani 1 1 d . . .
H0 H 0.7465 0.7198 0.2110 0.10(3) Uiso 1 1 calc R . .
C63 C 0.7430(3) 0.6618(6) 0.14891(19) 0.0664(16) Uani 1 1 d . . .
H631 H 0.7177 0.7463 0.1348 0.122(14) Uiso 1 1 d R . .
H632 H 0.7227 0.5801 0.1292 0.122(14) Uiso 1 1 d R . .
H633 H 0.7896 0.6718 0.1497 0.122(14) Uiso 1 1 d R . .

loop_
_atom_site_aniso_label
_atom_site_aniso_U_11
_atom_site_aniso_U_22
_atom_site_aniso_U_33
_atom_site_aniso_U_23
_atom_site_aniso_U_13
_atom_site_aniso_U_12
S1 0.0334(7) 0.0639(10) 0.0644(9) -0.0005(8) 0.0136(6) -0.0052(7)
S2 0.0189(5) 0.0549(8) 0.0281(6) -0.0053(6) -0.0019(5) 0.0008(5)
S3 0.0242(6) 0.0556(9) 0.0385(7) 0.0033(6) 0.0051(5) 0.0018(6)
O1 0.048(2) 0.085(3) 0.073(3) -0.019(2) 0.0295(19) -0.010(2)
O2 0.053(2) 0.060(3) 0.092(3) 0.020(2) 0.022(2) -0.001(2)
O3 0.0259(15) 0.064(2) 0.0316(17) 0.0018(16) 0.0002(13) -0.0095(15)
O4 0.0255(15) 0.051(2) 0.0393(18) -0.0114(16) -0.0004(13) 0.0031(14)
O5 0.0378(17) 0.070(2) 0.0357(18) 0.0014(17) 0.0096(15) 0.0071(16)
O6 0.0400(18) 0.049(2) 0.064(2) 0.0053(18) 0.0097(17) -0.0026(17)
O7 0.0238(15) 0.065(2) 0.0307(17) -0.0004(16) -0.0058(13) -0.0109(15)
O8 0.0197(15) 0.071(2) 0.0428(19) -0.0159(18) 0.0067(14) 0.0013(15)
O9 0.0225(15) 0.063(2) 0.0266(16) -0.0098(16) 0.0004(13) 0.0018(15)
O10 0.0206(15) 0.071(2) 0.0375(18) 0.0161(17) 0.0045(13) -0.0015(15)
C1 0.031(3) 0.048(3) 0.068(3) -0.005(3) 0.014(2) -0.005(2)
C2 0.039(3) 0.058(4) 0.095(5) -0.015(3) 0.021(3) -0.006(3)
C3 0.028(3) 0.061(4) 0.114(6) -0.018(4) 0.016(3) -0.014(3)
C4 0.030(3) 0.061(4) 0.088(4) -0.021(3) -0.001(3) -0.007(3)
C5 0.028(2) 0.054(3) 0.062(3) -0.007(3) -0.005(2) -0.004(2)
C6 0.025(2) 0.045(3) 0.061(3) -0.010(3) 0.001(2) 0.000(2)
C7 0.019(2) 0.052(3) 0.055(3) -0.011(3) -0.001(2) 0.002(2)
C8 0.028(2) 0.053(3) 0.035(3) -0.007(2) -0.007(2) 0.001(2)
C9 0.021(2) 0.054(3) 0.036(3) -0.003(2) -0.004(2) 0.002(2)
C10 0.022(2) 0.048(3) 0.039(3) -0.004(2) 0.002(2) 0.002(2)
C11 0.023(2) 0.063(3) 0.043(3) -0.005(3) 0.000(2) 0.004(2)
C12 0.031(2) 0.056(3) 0.044(3) -0.001(3) 0.006(2) 0.006(2)
C13 0.026(2) 0.070(4) 0.030(3) -0.003(3) -0.006(2) -0.001(2)
C14 0.042(3) 0.061(4) 0.035(3) 0.001(3) 0.005(2) -0.003(3)
C15 0.041(3) 0.074(4) 0.049(3) 0.003(3) 0.011(2) 0.001(3)
C16 0.047(3) 0.087(5) 0.051(3) 0.014(3) 0.006(3) -0.005(3)
C17 0.053(3) 0.096(5) 0.064(4) 0.014(4) 0.011(3) -0.006(3)
C18 0.056(3) 0.110(6) 0.075(4) 0.016(4) 0.018(3) -0.009(4)
C19 0.021(2) 0.043(3) 0.032(2) -0.001(2) 0.0019(19) 0.0028(19)
C20 0.023(2) 0.049(3) 0.027(2) -0.007(2) -0.0014(18) -0.001(2)
C21 0.024(2) 0.055(3) 0.032(3) -0.002(2) -0.003(2) 0.001(2)
C22 0.026(2) 0.054(3) 0.036(3) -0.002(2) 0.008(2) 0.000(2)
C23 0.025(2) 0.050(3) 0.032(2) -0.006(2) -0.0007(19) 0.002(2)
C24 0.020(2) 0.043(3) 0.031(2) 0.001(2) 0.0004(19) -0.002(2)
C25 0.023(2) 0.039(3) 0.028(2) 0.002(2) -0.0005(19) 0.0014(19)
C26 0.020(2) 0.044(3) 0.025(2) -0.005(2) 0.0001(18) 0.0008(19)
C27 0.018(2) 0.049(3) 0.024(2) -0.003(2) -0.0015(18) 0.000(2)
C28 0.021(2) 0.055(3) 0.024(2) 0.005(2) -0.0032(19) 0.001(2)
C29 0.024(2) 0.052(3) 0.030(2) 0.002(2) 0.0038(19) -0.001(2)
C30 0.021(2) 0.043(3) 0.024(2) -0.002(2) -0.0022(18) 0.001(2)
C31 0.027(2) 0.066(4) 0.034(3) -0.006(3) 0.002(2) 0.011(2)
C32 0.029(2) 0.060(4) 0.041(3) 0.003(3) 0.010(2) 0.001(2)
C33 0.027(2) 0.070(4) 0.050(3) 0.004(3) 0.012(2) 0.005(2)
C34 0.027(2) 0.079(4) 0.063(3) 0.013(3) 0.004(2) 0.003(3)
C35 0.031(3) 0.080(4) 0.063(4) 0.007(3) 0.010(3) 0.002(3)
C36 0.048(3) 0.083(4) 0.071(4) 0.012(3) 0.033(3) 0.004(3)
C37 0.043(3) 0.075(4) 0.058(3) 0.015(3) 0.019(3) 0.013(3)
C38 0.024(2) 0.055(3) 0.035(3) -0.009(2) 0.002(2) 0.001(2)
C39 0.028(2) 0.055(3) 0.030(2) -0.004(2) 0.004(2) -0.004(2)
C40 0.039(3) 0.060(4) 0.033(3) 0.001(2) 0.004(2) -0.003(2)
C41 0.046(3) 0.067(4) 0.034(3) 0.007(3) -0.007(2) -0.008(3)
C42 0.070(4) 0.086(5) 0.032(3) -0.004(3) -0.003(3) -0.028(4)
C43 0.058(3) 0.076(4) 0.049(3) -0.025(3) 0.013(3) -0.016(3)
C44 0.042(3) 0.065(4) 0.049(3) -0.016(3) 0.014(2) -0.005(3)
C45 0.022(2) 0.058(3) 0.031(2) 0.002(2) 0.0021(19) 0.001(2)
C46 0.026(2) 0.072(4) 0.039(3) 0.001(3) 0.003(2) -0.003(2)
C47 0.020(2) 0.076(4) 0.040(3) 0.002(3) -0.002(2) 0.007(2)
C48 0.023(2) 0.068(4) 0.034(3) 0.000(3) -0.003(2) 0.005(2)
C49 0.026(2) 0.059(3) 0.032(2) 0.000(2) 0.001(2) 0.001(2)
C50 0.019(2) 0.051(3) 0.029(2) -0.002(2) -0.0042(19) 0.006(2)
C51 0.021(2) 0.046(3) 0.026(2) -0.006(2) -0.0010(18) -0.001(2)
C52 0.027(2) 0.054(3) 0.024(2) 0.005(2) 0.0003(19) 0.001(2)
C53 0.026(2) 0.051(3) 0.029(2) -0.001(2) 0.0059(19) -0.003(2)
C54 0.019(2) 0.050(3) 0.028(2) -0.006(2) 0.0021(19) -0.001(2)
C55 0.030(2) 0.045(3) 0.027(2) 0.000(2) 0.002(2) 0.001(2)
C56 0.020(2) 0.046(3) 0.029(2) -0.005(2) 0.0034(18) 0.001(2)
C57 0.027(2) 0.066(4) 0.038(3) 0.010(3) 0.010(2) 0.003(2)
C58A 0.036(3) 0.048(4) 0.037(3) -0.003(3) 0.008(3) -0.004(3)
C59A 0.031(3) 0.051(4) 0.037(3) -0.002(3) 0.010(2) -0.004(3)
C60 0.028(2) 0.082(4) 0.048(3) 0.007(3) 0.007(2) -0.004(3)
C61 0.039(3) 0.083(4) 0.061(4) -0.004(3) 0.006(3) -0.011(3)
C62 0.055(3) 0.094(5) 0.062(4) 0.001(4) -0.002(3) 0.007(3)
O11 0.063(2) 0.068(3) 0.054(2) 0.001(2) 0.016(2) -0.012(2)
C63 0.058(3) 0.089(5) 0.056(3) 0.008(3) 0.024(3) 0.000(3)

loop_
_atom_type_symbol
_atom_type_description
_atom_type_scat_dispersion_real
_atom_type_scat_dispersion_imag
_atom_type_scat_source
C C 0.0033 0.0016 'International Tables Vol C Tables 4.2.6.8 and 6.1.1.4'
H H 0.0000 0.0000 'International Tables Vol C Tables 4.2.6.8 and 6.1.1.4'
O O 0.0106 0.0060 'International Tables Vol C Tables 4.2.6.8 and 6.1.1.4'
S S 0.1246 0.1234 'International Tables Vol C Tables 4.2.6.8 and 6.1.1.4'

loop_
_geom_angle_atom_site_label_1
_geom_angle_atom_site_label_2
_geom_angle_atom_site_label_3
_geom_angle
O1 S1 O2 117.3(2)
O1 S1 C1 111.9(2)
O2 S1 C1 109.7(2)
O1 S1 C12 112.3(2)
O2 S1 C12 110.4(2)
C1 S1 C12 92.6(2)
O3 S2 O4 117.34(19)
O3 S2 C19 111.30(19)
O4 S2 C19 111.0(2)
O3 S2 C30 109.48(19)
O4 S2 C30 112.56(19)
C19 S2 C30 92.42(19)
O6 S3 O5 116.8(2)
O6 S3 C56 112.6(2)
O5 S3 C56 110.54(19)
O6 S3 C45 111.9(2)
O5 S3 C45 110.0(2)
C56 S3 C45 92.5(2)
C9 O7 C13 120.0(3)
C22 O8 C31 120.1(3)
C27 O9 C38 119.0(3)
C53 O10 C57 118.8(3)
C6 C1 C2 122.3(5)
C6 C1 S1 111.2(3)
C2 C1 S1 126.5(4)
C3 C2 C1 117.0(6)
C3 C2 H2 121.5
C1 C2 H2 121.5
C4 C3 C2 122.2(5)
C4 C3 H3 119.0
C2 C3 H3 118.9
C3 C4 C5 120.4(5)
C3 C4 H4 119.6
C5 C4 H4 119.9
C6 C5 C4 118.4(5)
C6 C5 H5 121.0
C4 C5 H5 120.6
C1 C6 C5 119.6(4)
C1 C6 C7 112.0(4)
C5 C6 C7 128.3(5)
C12 C7 C8 120.4(4)
C12 C7 C6 112.1(4)
C8 C7 C6 127.5(4)
C7 C8 C9 118.3(4)
C7 C8 H8 120.8
C9 C8 H8 120.9
O7 C9 C10 116.6(4)
O7 C9 C8 122.7(4)
C10 C9 C8 120.7(4)
C11 C10 C9 119.5(4)
C11 C10 C21 118.4(4)
C9 C10 C21 121.8(4)
C10 C11 C12 118.9(4)
C10 C11 H11 120.6
C12 C11 H11 120.5
C7 C12 C11 122.1(4)
C7 C12 S1 112.0(3)
C11 C12 S1 125.9(4)
O7 C13 C14 106.6(3)
O7 C13 H131 110.6
C14 C13 H131 110.4
O7 C13 H132 110.4
C14 C13 H132 110.2
H131 C13 H132 108.7
C13 C14 C15 116.5(4)
C13 C14 H141 107.9
C15 C14 H141 108.3
C13 C14 H142 108.4
C15 C14 H142 108.1
H141 C14 H142 107.3
C14 C15 C16 111.7(4)
C14 C15 H151 109.4
C16 C15 H151 109.2
C14 C15 H152 109.3
C16 C15 H152 109.2
H151 C15 H152 107.9
C17 C16 C15 115.7(5)
C17 C16 H161 108.6
C15 C16 H161 108.3
C17 C16 H162 108.2
C15 C16 H162 108.2
H161 C16 H162 107.4
C16 C17 C18 113.0(5)
C16 C17 H171 108.7
C18 C17 H171 108.9
C16 C17 H172 109.2
C18 C17 H172 109.1
H171 C17 H172 107.7
C17 C18 H181 109.3
C17 C18 H182 109.5
H181 C18 H182 109.4
C17 C18 H183 109.7
H181 C18 H183 109.4
H182 C18 H183 109.4
C20 C19 C24 122.4(4)
C20 C19 S2 125.3(3)
C24 C19 S2 112.1(3)
C19 C20 C21 119.1(4)
C19 C20 H20 120.4
C21 C20 H20 120.5
C20 C21 C22 119.0(4)
C20 C21 C10 118.6(4)
C22 C21 C10 122.3(4)
O8 C22 C21 115.3(4)
O8 C22 C23 123.4(4)
C21 C22 C23 121.2(4)
C24 C23 C22 119.0(4)
C24 C23 H23 120.4
C22 C23 H23 120.6
C23 C24 C19 119.2(4)
C23 C24 C25 129.2(4)
C19 C24 C25 111.1(3)
C30 C25 C26 119.4(3)
C30 C25 C24 113.1(4)
C26 C25 C24 127.4(4)
C25 C26 C27 117.7(4)
C25 C26 H26 121.1
C27 C26 H26 121.1
O9 C27 C28 114.4(3)
O9 C27 C26 123.5(4)
C28 C27 C26 122.0(4)
C29 C28 C27 119.2(4)
C29 C28 C54 119.2(4)
C27 C28 C54 121.2(4)
C30 C29 C28 118.9(4)
C30 C29 H29 120.6
C28 C29 H29 120.5
C29 C30 C25 122.3(4)
C29 C30 S2 126.8(3)
C25 C30 S2 110.9(3)
O8 C31 C32 107.3(3)
O8 C31 H311 110.3
C32 C31 H311 110.3
O8 C31 H312 110.2
C32 C31 H312 110.2
H311 C31 H312 108.5
C37 C32 C33 110.0(4)
C37 C32 C31 114.1(4)
C33 C32 C31 110.6(4)
C37 C32 H32 107.3
C33 C32 H32 107.4
C31 C32 H32 107.2
C32 C33 C34 112.4(4)
C32 C33 H331 109.2
C34 C33 H331 109.4
C32 C33 H332 108.9
C34 C33 H332 109.0
H331 C33 H332 107.8
C35 C34 C33 110.3(4)
C35 C34 H341 109.8
C33 C34 H341 109.9
C35 C34 H342 109.5
C33 C34 H342 109.2
H341 C34 H342 108.1
C34 C35 C36 109.4(4)
C34 C35 H351 109.5
C36 C35 H351 109.9
C34 C35 H352 110.0
C36 C35 H352 109.8
H351 C35 H352 108.2
C35 C36 C37 110.8(4)
C35 C36 H361 109.3
C37 C36 H361 109.1
C35 C36 H362 109.6
C37 C36 H362 109.8
H361 C36 H362 108.1
C32 C37 C36 112.1(4)
C32 C37 H371 109.0
C36 C37 H371 109.2
C32 C37 H372 109.2
C36 C37 H372 109.4
H371 C37 H372 107.8
O9 C38 C39 107.5(3)
O9 C38 H381 110.0
C39 C38 H381 110.3
O9 C38 H382 110.3
C39 C38 H382 110.2
H381 C38 H382 108.5
C44 C39 C40 111.0(4)
C44 C39 C38 110.5(3)
C40 C39 C38 112.1(4)
C44 C39 H39 107.5
C40 C39 H39 107.7
C38 C39 H39 107.7
C41 C40 C39 111.2(4)
C41 C40 H401 109.4
C39 C40 H401 109.5
C41 C40 H402 109.4
C39 C40 H402 109.3
H401 C40 H402 108.0
C42 C41 C40 112.4(4)
C42 C41 H41A 109.1
C40 C41 H41A 109.2
C42 C41 H41B 109.1
C40 C41 H41B 109.1
H41A C41 H41B 107.9
C41 C42 C43 111.8(4)
C41 C42 H421 109.2
C43 C42 H421 109.3
C41 C42 H422 109.5
C43 C42 H422 109.1
H421 C42 H422 108.0
C42 C43 C44 111.0(4)
C42 C43 H431 109.4
C44 C43 H431 109.4
C42 C43 H432 109.6
C44 C43 H432 109.3
H431 C43 H432 108.0
C39 C44 C43 110.4(4)
C39 C44 H441 109.5
C43 C44 H441 109.6
C39 C44 H442 109.5
C43 C44 H442 109.6
H441 C44 H442 108.1
C50 C45 C46 122.8(4)
C50 C45 S3 111.0(3)
C46 C45 S3 126.1(4)
C47 C46 C45 117.0(4)
C47 C46 H46 121.5
C45 C46 H46 121.5
C48 C47 C46 120.9(4)
C48 C47 H47 119.6
C46 C47 H47 119.5
C47 C48 C49 121.3(4)
C47 C48 H48 119.3
C49 C48 H48 119.4
C50 C49 C48 118.1(4)
C50 C49 H49 121.1
C48 C49 H49 120.8
C45 C50 C49 119.8(4)
C45 C50 C51 113.1(4)
C49 C50 C51 127.1(4)
C52 C51 C56 120.3(4)
C52 C51 C50 127.5(4)
C56 C51 C50 112.2(4)
C51 C52 C53 118.5(4)
C51 C52 H52 120.8
C53 C52 H52 120.8
O10 C53 C52 123.6(4)
O10 C53 C54 115.4(3)
C52 C53 C54 121.0(4)
C55 C54 C53 119.7(4)
C55 C54 C28 122.4(4)
C53 C54 C28 117.8(4)
C54 C55 C56 118.9(4)
C54 C55 H55 120.6
C56 C55 H55 120.5
C51 C56 C55 121.7(4)
C51 C56 S3 111.2(3)
C55 C56 S3 127.0(3)
O10 C57 C58A 108.8(3)
O10 C57 C58B 106.4(13)
O10 C57 H571 109.5
C58A C57 H571 111.4
O10 C57 H572 110.4
C58A C57 H572 108.4
H571 C57 H572 108.4
C59A C58A C57 113.9(5)
C59A C58A H581 110.5
C57 C58A H581 109.6
C59A C58A H582 107.4
C57 C58A H582 108.1
H581 C58A H582 107.2
C58A C59A C60 110.5(4)
C58A C59A H591 108.0
C60 C59A H591 108.8
C58A C59A H592 111.6
C60 C59A H592 110.1
H591 C59A H592 107.8
C59B C58B C57 115.2(17)
C59B C58B H583 106.9
C57 C58B H583 110.2
C59B C58B H584 105.9
C57 C58B H584 109.6
H583 C58B H584 108.8
C58B C59B C60 102.8(14)
C58B C59B H581 77.5
C58B C59B H593 108.4
C60 C59B H593 111.8
C58B C59B H594 110.2
C60 C59B H594 112.8
H593 C59B H594 110.5
C61 C60 C59A 112.8(4)
C61 C60 H601 108.9
C59A C60 H601 109.9
C61 C60 H602 108.6
C59A C60 H602 108.8
C59B C60 H602 108.7
H601 C60 H602 107.7
C62 C61 C60 114.0(5)
C62 C61 H611 108.6
C60 C61 H611 108.9
C62 C61 H612 108.7
C60 C61 H612 108.8
H611 C61 H612 107.6
C61 C62 H621 109.6
C61 C62 H622 109.5
H621 C62 H622 109.5
C61 C62 H623 109.3
H621 C62 H623 109.5
H622 C62 H623 109.5
C63 O11 H0 109.5
O11 C63 H631 109.8
O11 C63 H632 109.1
H631 C63 H632 109.5
O11 C63 H633 109.6
H631 C63 H633 109.5
H632 C63 H633 109.5

loop_
_geom_bond_atom_site_label_1
_geom_bond_atom_site_label_2
_geom_bond_distance
S1 O1 1.428(3)
S1 O2 1.439(4)
S1 C1 1.753(5)
S1 C12 1.753(5)
S2 O3 1.434(3)
S2 O4 1.434(3)
S2 C19 1.750(4)
S2 C30 1.761(4)
S3 O6 1.426(3)
S3 O5 1.441(3)
S3 C56 1.759(4)
S3 C45 1.770(4)
O7 C9 1.356(5)
O7 C13 1.432(5)
O8 C22 1.351(5)
O8 C31 1.432(5)
O9 C27 1.354(5)
O9 C38 1.430(5)
O10 C53 1.353(5)
O10 C57 1.419(5)
C1 C6 1.387(7)
C1 C2 1.391(6)
C2 C3 1.384(8)
C2 H2 0.9501
C3 C4 1.370(8)
C3 H3 0.9500
C4 C5 1.404(6)
C4 H4 0.9499
C5 C6 1.392(6)
C5 H5 0.9502
C6 C7 1.500(6)
C7 C12 1.366(6)
C7 C8 1.385(6)
C8 C9 1.419(6)
C8 H8 0.9499
C9 C10 1.396(6)
C10 C11 1.388(6)
C10 C21 1.504(5)
C11 C12 1.393(6)
C11 H11 0.9501
C13 C14 1.495(6)
C13 H131 0.9900
C13 H132 0.9901
C14 C15 1.517(6)
C14 H141 0.9901
C14 H142 0.9899
C15 C16 1.524(7)
C15 H151 0.9900
C15 H152 0.9901
C16 C17 1.487(7)
C16 H161 0.9901
C16 H162 0.9900
C17 C18 1.509(8)
C17 H171 0.9903
C17 H172 0.9901
C18 H181 0.9807
C18 H182 0.9807
C18 H183 0.9803
C19 C20 1.377(5)
C19 C24 1.394(6)
C20 C21 1.394(5)
C20 H20 0.9500
C21 C22 1.403(6)
C22 C23 1.407(5)
C23 C24 1.381(5)
C23 H23 0.9499
C24 C25 1.486(5)
C25 C30 1.386(5)
C25 C26 1.395(5)
C26 C27 1.401(5)
C26 H26 0.9499
C27 C28 1.388(6)
C28 C29 1.385(6)
C28 C54 1.505(5)
C29 C30 1.376(5)
C29 H29 0.9500
C31 C32 1.527(5)
C31 H311 0.9900
C31 H312 0.9900
C32 C37 1.489(7)
C32 C33 1.521(6)
C32 H32 0.9998
C33 C34 1.545(6)
C33 H331 0.9900
C33 H332 0.9900
C34 C35 1.493(7)
C34 H341 0.9900
C34 H342 0.9902
C35 C36 1.503(7)
C35 H351 0.9901
C35 H352 0.9899
C36 C37 1.537(6)
C36 H361 0.9900
C36 H362 0.9902
C37 H371 0.9898
C37 H372 0.9902
C38 C39 1.530(5)
C38 H381 0.9901
C38 H382 0.9901
C39 C44 1.508(6)
C39 C40 1.522(6)
C39 H39 0.9999
C40 C41 1.518(6)
C40 H401 0.9899
C40 H402 0.9902
C41 C42 1.498(7)
C41 H41A 0.9901
C41 H41B 0.9902
C42 C43 1.508(7)
C42 H421 0.9900
C42 H422 0.9901
C43 C44 1.539(6)
C43 H431 0.9899
C43 H432 0.9900
C44 H441 0.9900
C44 H442 0.9900
C45 C50 1.374(6)
C45 C46 1.397(5)
C46 C47 1.393(6)
C46 H46 0.9499
C47 C48 1.376(6)
C47 H47 0.9500
C48 C49 1.405(5)
C48 H48 0.9499
C49 C50 1.388(6)
C49 H49 0.9500
C50 C51 1.486(5)
C51 C52 1.383(5)
C51 C56 1.388(6)
C52 C53 1.404(5)
C52 H52 0.9502
C53 C54 1.416(6)
C54 C55 1.375(6)
C55 C56 1.400(5)
C55 H55 0.9501
C57 C58A 1.527(6)
C57 C58B 1.544(17)
C57 H571 0.9899
C57 H572 0.9900
C58A C59A 1.512(6)
C58A H581 0.9899
C58A H582 0.9901
C59A C60 1.549(6)
C59A H591 0.9899
C59A H592 0.9900
C58B C59B 1.523(19)
C58B H583 0.9901
C58B H584 0.9900
C59B C60 1.603(18)
C59B H593 0.9900
C59B H594 0.9899
C60 C61 1.521(6)
C60 H601 0.9900
C60 H602 0.9899
C61 C62 1.493(7)
C61 H611 0.9900
C61 H612 0.9900
C62 H621 0.9803
C62 H622 0.9803
C62 H623 0.9801
O11 C63 1.418(6)
O11 H0 0.8400
C63 H631 0.9800
C63 H632 0.9800
C63 H633 0.9800

loop_
_geom_hbond_atom_site_label_D
_geom_hbond_atom_site_label_H
_geom_hbond_atom_site_label_A
_geom_hbond_distance_DH
_geom_hbond_distance_HA
_geom_hbond_distance_DA
_geom_hbond_angle_DHA
O11 H0 O5 0.84 1.95 2.784(5) 170.6
